data_1568997
loop_
_publ_author_name
'Chen, Xiao-Wei'
'Hou, Zi-Chao'
'Chen, Chi'
'Zhang, Ling-Hui'
'Chen, Meng-En'
'Zhang, Fu-Min'

_publ_section_title
;
 Enantioselective total syntheses of six natural and two proposed
 meroterpenoids from <i>Psoralea corylifolia</i>.
;
_journal_issue 21
_journal_name_full 'Chemical science'
_journal_page_first 5699
_journal_page_last 5704
_journal_paper_doi 10.1039/d3sc00582h
_journal_volume 14
_journal_year 2023
_chemical_absolute_configuration ad
_chemical_formula_moiety 'C19 H26 O2'
_chemical_formula_sum 'C19 H26 O2'
_chemical_formula_weight 286.40
_space_group_crystal_system orthorhombic
_space_group_IT_number 19
_space_group_name_Hall 'P 2ac 2ab'
_space_group_name_H-M_alt 'P 21 21 21'
_atom_sites_solution_hydrogens geom
_atom_sites_solution_primary dual
_audit_creation_date 2022-01-10
_audit_creation_method
;
Olex2 1.3
(compiled 2020.11.12 svn.r5f609507 for OlexSys, GUI svn.r6408)
;
_audit_update_record
;
2022-12-15 deposited with the CCDC.	2023-05-02 downloaded from the CCDC.
;
_cell_angle_alpha 90
_cell_angle_beta 90
_cell_angle_gamma 90
_cell_formula_units_Z 4
_cell_length_a 6.55997(12)
_cell_length_b 14.3262(3)
_cell_length_c 17.4645(4)
_cell_measurement_reflns_used 3738
_cell_measurement_temperature 149.95(10)
_cell_measurement_theta_max 77.2020
_cell_measurement_theta_min 3.9820
_cell_volume 1641.30(6)
_computing_cell_refinement 'CrysAlisPro 1.171.41.113a (Rigaku OD, 2021)'
_computing_data_collection 'CrysAlisPro 1.171.41.113a (Rigaku OD, 2021)'
_computing_data_reduction 'CrysAlisPro 1.171.41.113a (Rigaku OD, 2021)'
_computing_molecular_graphics 'Olex2 1.3 (Dolomanov et al., 2009)'
_computing_publication_material 'Olex2 1.3 (Dolomanov et al., 2009)'
_computing_structure_refinement 'SHELXL 2018/3 (Sheldrick, 2015)'
_computing_structure_solution 'SHELXT  (Sheldrick, 2015)'
_diffrn_ambient_environment N~2~
_diffrn_ambient_temperature 149.95(10)
_diffrn_detector 'Hybrid Pixel Array Detector'
_diffrn_detector_area_resol_mean 10.0000
_diffrn_detector_type HyPix
_diffrn_measured_fraction_theta_full 0.999
_diffrn_measured_fraction_theta_max 0.933
_diffrn_measurement_details
;
List of Runs (angles in degrees, time in seconds):

  # Type    Start    End  Width  t~exp~   \w     \q     \k     \f   Frames
#--------------------------------------------------------------------------
  1  \w    -27.00  18.00   0.50    0.07    --   47.57 -19.00-180.00   90
  2  \w     37.00  62.00   0.50    0.28    --  107.75 -57.00 -30.00   50
  3  \w    -10.00  23.00   0.50    0.07    --   47.57  -8.00  81.00   66
  4  \w     36.00  61.00   0.50    0.28    --  107.75 -57.00  60.00   50
  5  \w    146.00 175.00   0.50    0.28    --  107.75  37.00 -60.00   58
  6  \w     35.00  76.00   0.50    0.07    --   47.57-121.00 -67.00   82
  7  \w     40.00  69.00   0.50    0.28    --  107.75-121.00 -67.00   58
  8  \w     73.00 108.00   0.50    0.28    --  107.75-121.00 -67.00   70
  9  \w    -25.00  19.00   0.50    0.07    --  -47.57  19.00-180.00   88
 10  \w    -69.00 -44.00   0.50    0.28    -- -100.00  57.00 -30.00   50
 11  \w   -114.00 -48.00   0.50    0.28    -- -100.00 130.00 100.00  132
 12  \w   -170.00 -84.00   0.50    0.28    -- -100.00  -8.00  81.00  172
;
_diffrn_measurement_device 'four-circle diffractometer'
_diffrn_measurement_device_type 'ROD, Synergy Custom system, HyPix'
_diffrn_measurement_method '\w scans'
_diffrn_orient_matrix_type 'CrysAlisPro convention (1999,Acta A55,543-557)'
_diffrn_orient_matrix_UB_11 -0.0263128000
_diffrn_orient_matrix_UB_12 -0.0461143000
_diffrn_orient_matrix_UB_13 -0.0791090000
_diffrn_orient_matrix_UB_21 0.0053107000
_diffrn_orient_matrix_UB_22 -0.0971134000
_diffrn_orient_matrix_UB_23 0.0378000000
_diffrn_orient_matrix_UB_31 -0.2332440000
_diffrn_orient_matrix_UB_32 0.0030208000
_diffrn_orient_matrix_UB_33 0.0098004000
_diffrn_radiation_monochromator mirror
_diffrn_radiation_probe x-ray
_diffrn_radiation_type 'Cu K\a'
_diffrn_radiation_wavelength 1.54184
_diffrn_reflns_av_R_equivalents 0.0741
_diffrn_reflns_av_unetI/netI 0.0814
_diffrn_reflns_Laue_measured_fraction_full 0.999
_diffrn_reflns_Laue_measured_fraction_max 0.933
_diffrn_reflns_limit_h_max 3
_diffrn_reflns_limit_h_min -7
_diffrn_reflns_limit_k_max 18
_diffrn_reflns_limit_k_min -17
_diffrn_reflns_limit_l_max 21
_diffrn_reflns_limit_l_min -21
_diffrn_reflns_number 5454
_diffrn_reflns_point_group_measured_fraction_full 0.917
_diffrn_reflns_point_group_measured_fraction_max 0.839
_diffrn_reflns_theta_full 67.684
_diffrn_reflns_theta_max 77.347
_diffrn_reflns_theta_min 3.991
_diffrn_source 'Rotating-anode X-ray tube'
_diffrn_source_type 'Rigaku (Cu) X-ray Source'
_exptl_absorpt_coefficient_mu 0.569
_exptl_absorpt_correction_T_max 1.00000
_exptl_absorpt_correction_T_min 0.56330
_exptl_absorpt_correction_type multi-scan
_exptl_absorpt_process_details
;
CrysAlisPro 1.171.41.113a (Rigaku Oxford Diffraction, 2021)
Empirical absorption correction using spherical harmonics,
implemented in SCALE3 ABSPACK scaling algorithm.
;
_exptl_crystal_colour 'clear light colourless'
_exptl_crystal_colour_lustre clear
_exptl_crystal_colour_modifier light
_exptl_crystal_colour_primary colourless
_exptl_crystal_density_diffrn 1.159
_exptl_crystal_description block
_exptl_crystal_F_000 624
_exptl_crystal_size_max 0.13
_exptl_crystal_size_mid 0.13
_exptl_crystal_size_min 0.12
_refine_diff_density_max 0.327
_refine_diff_density_min -0.324
_refine_diff_density_rms 0.059
_refine_ls_abs_structure_details
;
 Flack x determined using 921 quotients [(I+)-(I-)]/[(I+)+(I-)]
 (Parsons, Flack and Wagner, Acta Cryst. B69 (2013) 249-259).
;
_refine_ls_abs_structure_Flack 0.04(18)
_refine_ls_extinction_method none
_refine_ls_goodness_of_fit_ref 1.043
_refine_ls_hydrogen_treatment constr
_refine_ls_matrix_type full
_refine_ls_number_parameters 194
_refine_ls_number_reflns 2925
_refine_ls_number_restraints 0
_refine_ls_restrained_S_all 1.043
_refine_ls_R_factor_all 0.0580
_refine_ls_R_factor_gt 0.0541
_refine_ls_shift/su_max 0.000
_refine_ls_shift/su_mean 0.000
_refine_ls_structure_factor_coef Fsqd
_refine_ls_weighting_details 'w=1/[\s^2^(Fo^2^)+(0.0965P)^2^] where P=(Fo^2^+2Fc^2^)/3'
_refine_ls_weighting_scheme calc
_refine_ls_wR_factor_gt 0.1472
_refine_ls_wR_factor_ref 0.1513
_reflns_Friedel_coverage 0.553
_reflns_Friedel_fraction_full 0.802
_reflns_Friedel_fraction_max 0.710
_reflns_number_gt 2674
_reflns_number_total 2925
_reflns_threshold_expression 'I > 2\s(I)'
_cod_data_source_file d3sc00582h2.cif
_cod_data_source_block chenxiaow_0110-2_auto
_cod_depositor_comments 'Adding full bibliography for 1568996--1569002.cif.'
_cod_database_code 1568997
_shelx_shelxl_version_number 2018/3
_shelx_space_group_comment
;
The symmetry employed for this shelxl refinement is uniquely defined
by the following loop, which should always be used as a source of
symmetry information in preference to the above space-group names.
They are only intended as comments.
;
_reflns_odcompleteness_completeness 100.00
_reflns_odcompleteness_iscentric 1
_reflns_odcompleteness_theta 66.97
_olex2_refinement_description
;
1. Fixed Uiso
 At 1.2 times of:
  All C(H) groups, All C(H,H) groups
 At 1.5 times of:
  All C(H,H,H) groups, All O(H) groups
2.a Ternary CH refined with riding coordinates:
 C003(H003), C006(H006), C00F(H00F)
2.b Secondary CH2 refined with riding coordinates:
 C00G(H00G,H00H), C00H(H00I,H00J)
2.c Aromatic/amide H refined with riding coordinates:
 C007(H007), C008(H008), C009(H009), C00A(H00A), C00B(H00B)
2.d X=CH2 refined with riding coordinates:
 C00K(H00Q,H00R), C00L(H00S,H00T)
2.e Idealised Me refined as rotating group:
 C00D(H00C,H00D,H00E), C00I(H00K,H00L,H00M), C00J(H00N,H00O,H00P)
2.f Idealised tetrahedral OH refined as rotating group:
 O002(H002)
;
_olex2_submission_special_instructions 'No special instructions were received'
_oxdiff_exptl_absorpt_empirical_details
;
Empirical correction (ABSPACK) includes:
- Absorption correction using spherical harmonics
- Frame scaling
;
_oxdiff_exptl_absorpt_empirical_full_max 4.158
_oxdiff_exptl_absorpt_empirical_full_min 0.307

loop_
_space_group_symop_operation_xyz
'x, y, z'
'-x+1/2, -y, z+1/2'
'-x, y+1/2, -z+1/2'
'x+1/2, -y+1/2, -z'

loop_
_atom_site_label
_atom_site_type_symbol
_atom_site_fract_x
_atom_site_fract_y
_atom_site_fract_z
_atom_site_U_iso_or_equiv
_atom_site_adp_type
_atom_site_occupancy
_atom_site_site_symmetry_order
_atom_site_calc_flag
_atom_site_refinement_flags_posn
_atom_site_refinement_flags_adp
_atom_site_refinement_flags_occupancy
_atom_site_disorder_assembly
_atom_site_disorder_group
O001 O 0.3365(3) 0.74665(14) 0.34073(12) 0.0261(5) Uani 1 1 d . . . . .
O002 O 0.4678(3) 0.65225(13) 0.67849(12) 0.0253(5) Uani 1 1 d . . . . .
H002 H 0.580031 0.679640 0.684014 0.038 Uiso 1 1 calc R U . . .
C003 C 0.5023(4) 0.55603(18) 0.66497(17) 0.0211(5) Uani 1 1 d . . . . .
H003 H 0.637192 0.549599 0.638803 0.025 Uiso 1 1 calc R U . . .
C004 C 0.3442(4) 0.68912(17) 0.40411(15) 0.0188(5) Uani 1 1 d . . . . .
C005 C 0.3373(4) 0.57795(17) 0.53646(16) 0.0200(5) Uani 1 1 d . . . . .
C006 C 0.3371(4) 0.52110(17) 0.60974(16) 0.0209(5) Uani 1 1 d . . . . .
H006 H 0.202082 0.530503 0.635149 0.025 Uiso 1 1 calc R U . . .
C007 C 0.1704(4) 0.63306(18) 0.51601(16) 0.0212(5) Uani 1 1 d . . . . .
H007 H 0.052339 0.632838 0.547520 0.025 Uiso 1 1 calc R U . . .
C008 C 0.5052(4) 0.57872(19) 0.48769(17) 0.0220(5) Uani 1 1 d . . . . .
H008 H 0.619063 0.540424 0.499602 0.026 Uiso 1 1 calc R U . . .
C009 C 0.5117(4) 0.63381(18) 0.42196(16) 0.0220(5) Uani 1 1 d . . . . .
H009 H 0.628685 0.633567 0.389894 0.026 Uiso 1 1 calc R U . . .
C00A C 0.1732(4) 0.68797(19) 0.45084(16) 0.0220(5) Uani 1 1 d . . . . .
H00A H 0.057852 0.724942 0.438087 0.026 Uiso 1 1 calc R U . . .
C00B C 0.7075(4) 0.5313(2) 0.78128(19) 0.0309(7) Uani 1 1 d . . . . .
H00B H 0.829599 0.520965 0.753251 0.037 Uiso 1 1 calc R U . . .
C00C C 0.2041(4) 0.37766(19) 0.53935(19) 0.0259(6) Uani 1 1 d . . . . .
C00D C 0.5131(4) 0.7516(2) 0.29343(17) 0.0281(6) Uani 1 1 d . . . . .
H00C H 0.486095 0.792821 0.249817 0.042 Uiso 1 1 calc R U . . .
H00D H 0.547204 0.689022 0.274712 0.042 Uiso 1 1 calc R U . . .
H00E H 0.627609 0.776345 0.323224 0.042 Uiso 1 1 calc R U . . .
C00E C 0.5131(4) 0.5014(2) 0.74169(17) 0.0254(6) Uani 1 1 d . . . . .
C00F C 0.3621(4) 0.41532(19) 0.59432(17) 0.0238(6) Uani 1 1 d . . . . .
H00F H 0.498542 0.406241 0.569900 0.029 Uiso 1 1 calc R U . . .
C00G C 0.5291(4) 0.3961(2) 0.7239(2) 0.0308(7) Uani 1 1 d . . . . .
H00G H 0.663938 0.383322 0.700784 0.037 Uiso 1 1 calc R U . . .
H00H H 0.520823 0.360805 0.772559 0.037 Uiso 1 1 calc R U . . .
C00H C 0.3635(4) 0.3611(2) 0.66998(19) 0.0296(6) Uani 1 1 d . . . . .
H00I H 0.229055 0.367572 0.695151 0.036 Uiso 1 1 calc R U . . .
H00J H 0.386125 0.294044 0.659278 0.036 Uiso 1 1 calc R U . . .
C00I C -0.0170(4) 0.3919(2) 0.5597(2) 0.0372(8) Uani 1 1 d . . . . .
H00K H -0.043883 0.365321 0.610369 0.056 Uiso 1 1 calc R U . . .
H00L H -0.103090 0.360812 0.521552 0.056 Uiso 1 1 calc R U . . .
H00M H -0.047776 0.458837 0.560271 0.056 Uiso 1 1 calc R U . . .
C00J C 0.3254(4) 0.5220(2) 0.79148(19) 0.0316(7) Uani 1 1 d . . . . .
H00N H 0.310739 0.589611 0.797915 0.047 Uiso 1 1 calc R U . . .
H00O H 0.342482 0.492592 0.841741 0.047 Uiso 1 1 calc R U . . .
H00P H 0.203348 0.496882 0.766553 0.047 Uiso 1 1 calc R U . . .
C00K C 0.2578(5) 0.3319(2) 0.4764(2) 0.0353(7) Uani 1 1 d . . . . .
H00Q H 0.156053 0.307537 0.443259 0.042 Uiso 1 1 calc R U . . .
H00R H 0.397905 0.323607 0.464481 0.042 Uiso 1 1 calc R U . . .
C00L C 0.7307(6) 0.5692(3) 0.8485(2) 0.0434(9) Uani 1 1 d . . . . .
H00S H 0.614948 0.581481 0.879644 0.052 Uiso 1 1 calc R U . . .
H00T H 0.863213 0.584557 0.866439 0.052 Uiso 1 1 calc R U . . .

loop_
_atom_site_aniso_label
_atom_site_aniso_U_11
_atom_site_aniso_U_22
_atom_site_aniso_U_33
_atom_site_aniso_U_23
_atom_site_aniso_U_13
_atom_site_aniso_U_12
O001 0.0118(8) 0.0344(10) 0.0321(10) 0.0068(9) 0.0020(8) 0.0038(8)
O002 0.0087(8) 0.0272(9) 0.0400(11) 0.0020(9) -0.0002(8) -0.0014(7)
C003 0.0040(10) 0.0270(11) 0.0323(14) 0.0062(11) 0.0034(10) 0.0016(9)
C004 0.0099(10) 0.0217(10) 0.0249(12) -0.0001(10) -0.0013(9) -0.0010(9)
C005 0.0080(10) 0.0213(10) 0.0308(14) -0.0006(10) -0.0023(10) 0.0009(9)
C006 0.0054(10) 0.0239(11) 0.0333(14) 0.0040(11) 0.0042(10) 0.0024(9)
C007 0.0087(11) 0.0257(12) 0.0293(13) -0.0012(11) 0.0028(10) 0.0040(9)
C008 0.0061(11) 0.0254(11) 0.0345(14) 0.0024(11) 0.0014(10) 0.0037(9)
C009 0.0090(11) 0.0272(12) 0.0298(13) -0.0010(11) 0.0031(11) 0.0021(9)
C00A 0.0098(11) 0.0273(11) 0.0288(13) -0.0010(11) 0.0003(10) 0.0051(10)
C00B 0.0111(13) 0.0413(15) 0.0402(17) 0.0110(14) -0.0054(11) 0.0022(11)
C00C 0.0115(13) 0.0252(11) 0.0410(16) 0.0055(12) 0.0027(10) 0.0018(10)
C00D 0.0146(12) 0.0390(15) 0.0308(14) 0.0036(13) 0.0038(11) -0.0021(12)
C00E 0.0085(11) 0.0343(13) 0.0333(14) 0.0080(12) -0.0006(11) 0.0009(10)
C00F 0.0087(11) 0.0246(11) 0.0382(15) 0.0048(12) 0.0025(10) 0.0010(9)
C00G 0.0178(13) 0.0305(14) 0.0440(17) 0.0123(13) -0.0003(12) 0.0062(11)
C00H 0.0206(14) 0.0263(12) 0.0420(16) 0.0082(13) 0.0019(12) -0.0013(10)
C00I 0.0112(13) 0.0414(16) 0.059(2) -0.0073(15) -0.0014(13) 0.0001(12)
C00J 0.0137(12) 0.0467(16) 0.0344(15) 0.0081(14) 0.0051(11) 0.0016(12)
C00K 0.0282(14) 0.0363(15) 0.0415(17) -0.0005(14) 0.0002(14) -0.0013(13)
C00L 0.0312(17) 0.055(2) 0.0438(19) 0.0049(17) -0.0141(15) -0.0007(15)

loop_
_atom_type_symbol
_atom_type_description
_atom_type_scat_dispersion_real
_atom_type_scat_dispersion_imag
_atom_type_scat_source
C C 0.0181 0.0091 'International Tables Vol C Tables 4.2.6.8 and 6.1.1.4'
H H 0.0000 0.0000 'International Tables Vol C Tables 4.2.6.8 and 6.1.1.4'
O O 0.0492 0.0322 'International Tables Vol C Tables 4.2.6.8 and 6.1.1.4'

loop_
_geom_angle_atom_site_label_1
_geom_angle_atom_site_label_2
_geom_angle_atom_site_label_3
_geom_angle
_geom_angle_site_symmetry_1
_geom_angle_site_symmetry_3
_geom_angle_publ_flag
C004 O001 C00D 117.7(2) . . ?
C003 O002 H002 109.5 . . ?
O002 C003 H003 107.9 . . ?
O002 C003 C006 108.00(19) . . ?
O002 C003 C00E 110.7(2) . . ?
C006 C003 H003 107.9 . . ?
C006 C003 C00E 114.2(2) . . ?
C00E C003 H003 107.9 . . ?
O001 C004 C009 123.3(2) . . ?
O001 C004 C00A 116.7(2) . . ?
C00A C004 C009 120.0(2) . . ?
C007 C005 C006 121.2(2) . . ?
C008 C005 C006 121.4(2) . . ?
C008 C005 C007 117.3(2) . . ?
C003 C006 H006 107.6 . . ?
C003 C006 C00F 110.7(2) . . ?
C005 C006 C003 110.8(2) . . ?
C005 C006 H006 107.6 . . ?
C005 C006 C00F 112.3(2) . . ?
C00F C006 H006 107.6 . . ?
C005 C007 H007 119.3 . . ?
C00A C007 C005 121.4(2) . . ?
C00A C007 H007 119.3 . . ?
C005 C008 H008 118.9 . . ?
C005 C008 C009 122.2(2) . . ?
C009 C008 H008 118.9 . . ?
C004 C009 C008 118.9(2) . . ?
C004 C009 H009 120.6 . . ?
C008 C009 H009 120.6 . . ?
C004 C00A H00A 120.0 . . ?
C007 C00A C004 120.1(2) . . ?
C007 C00A H00A 120.0 . . ?
C00E C00B H00B 115.5 . . ?
C00L C00B H00B 115.5 . . ?
C00L C00B C00E 128.9(3) . . ?
C00I C00C C00F 117.5(3) . . ?
C00K C00C C00F 121.4(3) . . ?
C00K C00C C00I 121.1(3) . . ?
O001 C00D H00C 109.5 . . ?
O001 C00D H00D 109.5 . . ?
O001 C00D H00E 109.5 . . ?
H00C C00D H00D 109.5 . . ?
H00C C00D H00E 109.5 . . ?
H00D C00D H00E 109.5 . . ?
C00B C00E C003 106.9(2) . . ?
C00B C00E C00G 108.1(2) . . ?
C00B C00E C00J 111.3(3) . . ?
C00G C00E C003 108.8(2) . . ?
C00J C00E C003 110.8(2) . . ?
C00J C00E C00G 110.8(2) . . ?
C006 C00F H00F 107.2 . . ?
C00C C00F C006 112.8(2) . . ?
C00C C00F H00F 107.2 . . ?
C00C C00F C00H 111.8(2) . . ?
C00H C00F C006 110.3(2) . . ?
C00H C00F H00F 107.2 . . ?
C00E C00G H00G 108.9 . . ?
C00E C00G H00H 108.9 . . ?
H00G C00G H00H 107.7 . . ?
C00H C00G C00E 113.5(2) . . ?
C00H C00G H00G 108.9 . . ?
C00H C00G H00H 108.9 . . ?
C00F C00H H00I 109.3 . . ?
C00F C00H H00J 109.3 . . ?
C00G C00H C00F 111.8(2) . . ?
C00G C00H H00I 109.3 . . ?
C00G C00H H00J 109.3 . . ?
H00I C00H H00J 107.9 . . ?
C00C C00I H00K 109.5 . . ?
C00C C00I H00L 109.5 . . ?
C00C C00I H00M 109.5 . . ?
H00K C00I H00L 109.5 . . ?
H00K C00I H00M 109.5 . . ?
H00L C00I H00M 109.5 . . ?
C00E C00J H00N 109.5 . . ?
C00E C00J H00O 109.5 . . ?
C00E C00J H00P 109.5 . . ?
H00N C00J H00O 109.5 . . ?
H00N C00J H00P 109.5 . . ?
H00O C00J H00P 109.5 . . ?
C00C C00K H00Q 120.0 . . ?
C00C C00K H00R 120.0 . . ?
H00Q C00K H00R 120.0 . . ?
C00B C00L H00S 120.0 . . ?
C00B C00L H00T 120.0 . . ?
H00S C00L H00T 120.0 . . ?

loop_
_geom_bond_atom_site_label_1
_geom_bond_atom_site_label_2
_geom_bond_distance
_geom_bond_site_symmetry_2
_geom_bond_publ_flag
O001 C004 1.381(3) . ?
O001 C00D 1.425(3) . ?
O002 H002 0.8400 . ?
O002 C003 1.417(3) . ?
C003 H003 1.0000 . ?
C003 C006 1.535(4) . ?
C003 C00E 1.553(4) . ?
C004 C009 1.390(4) . ?
C004 C00A 1.388(4) . ?
C005 C006 1.517(4) . ?
C005 C007 1.397(4) . ?
C005 C008 1.392(4) . ?
C006 H006 1.0000 . ?
C006 C00F 1.548(4) . ?
C007 H007 0.9500 . ?
C007 C00A 1.384(4) . ?
C008 H008 0.9500 . ?
C008 C009 1.394(4) . ?
C009 H009 0.9500 . ?
C00A H00A 0.9500 . ?
C00B H00B 0.9500 . ?
C00B C00E 1.512(4) . ?
C00B C00L 1.303(5) . ?
C00C C00F 1.512(4) . ?
C00C C00I 1.507(4) . ?
C00C C00K 1.327(5) . ?
C00D H00C 0.9800 . ?
C00D H00D 0.9800 . ?
C00D H00E 0.9800 . ?
C00E C00G 1.544(4) . ?
C00E C00J 1.536(4) . ?
C00F H00F 1.0000 . ?
C00F C00H 1.533(4) . ?
C00G H00G 0.9900 . ?
C00G H00H 0.9900 . ?
C00G C00H 1.523(4) . ?
C00H H00I 0.9900 . ?
C00H H00J 0.9900 . ?
C00I H00K 0.9800 . ?
C00I H00L 0.9800 . ?
C00I H00M 0.9800 . ?
C00J H00N 0.9800 . ?
C00J H00O 0.9800 . ?
C00J H00P 0.9800 . ?
C00K H00Q 0.9500 . ?
C00K H00R 0.9500 . ?
C00L H00S 0.9500 . ?
C00L H00T 0.9500 . ?

loop_
_geom_torsion_atom_site_label_1
_geom_torsion_atom_site_label_2
_geom_torsion_atom_site_label_3
_geom_torsion_atom_site_label_4
_geom_torsion
_geom_torsion_site_symmetry_1
_geom_torsion_site_symmetry_2
_geom_torsion_site_symmetry_3
_geom_torsion_site_symmetry_4
_geom_torsion_publ_flag
O001 C004 C009 C008 179.4(2) . . . . ?
O001 C004 C00A C007 -179.1(2) . . . . ?
O002 C003 C006 C005 56.5(3) . . . . ?
O002 C003 C006 C00F -178.3(2) . . . . ?
O002 C003 C00E C00B -69.1(3) . . . . ?
O002 C003 C00E C00G 174.4(2) . . . . ?
O002 C003 C00E C00J 52.3(3) . . . . ?
C003 C006 C00F C00C -179.3(2) . . . . ?
C003 C006 C00F C00H 55.0(3) . . . . ?
C003 C00E C00G C00H -52.5(3) . . . . ?
C005 C006 C00F C00C -54.9(3) . . . . ?
C005 C006 C00F C00H 179.32(19) . . . . ?
C005 C007 C00A C004 0.1(4) . . . . ?
C005 C008 C009 C004 -0.7(4) . . . . ?
C006 C003 C00E C00B 168.7(2) . . . . ?
C006 C003 C00E C00G 52.2(3) . . . . ?
C006 C003 C00E C00J -69.9(3) . . . . ?
C006 C005 C007 C00A 177.3(2) . . . . ?
C006 C005 C008 C009 -177.0(2) . . . . ?
C006 C00F C00H C00G -56.3(3) . . . . ?
C007 C005 C006 C003 -115.7(3) . . . . ?
C007 C005 C006 C00F 120.0(3) . . . . ?
C007 C005 C008 C009 1.8(4) . . . . ?
C008 C005 C006 C003 63.1(3) . . . . ?
C008 C005 C006 C00F -61.3(3) . . . . ?
C008 C005 C007 C00A -1.5(4) . . . . ?
C009 C004 C00A C007 1.1(4) . . . . ?
C00A C004 C009 C008 -0.8(4) . . . . ?
C00B C00E C00G C00H -168.2(2) . . . . ?
C00C C00F C00H C00G 177.4(2) . . . . ?
C00D O001 C004 C009 -2.5(4) . . . . ?
C00D O001 C004 C00A 177.7(2) . . . . ?
C00E C003 C006 C005 -179.9(2) . . . . ?
C00E C003 C006 C00F -54.7(3) . . . . ?
C00E C00G C00H C00F 56.5(3) . . . . ?
C00I C00C C00F C006 -56.3(3) . . . . ?
C00I C00C C00F C00H 68.7(3) . . . . ?
C00J C00E C00G C00H 69.6(3) . . . . ?
C00K C00C C00F C006 125.2(3) . . . . ?
C00K C00C C00F C00H -109.9(3) . . . . ?
C00L C00B C00E C003 121.6(4) . . . . ?
C00L C00B C00E C00G -121.4(4) . . . . ?
C00L C00B C00E C00J 0.5(5) . . . . ?
